data_7028977
loop_
_publ_author_name
'Wombwell, Claire'
'Reisner, Erwin'

_publ_section_title
;
 Synthesis, structure and reactivity of Ni site models of [NiFeSe]
 hydrogenases.
;
_journal_issue 11
_journal_name_full 'Dalton transactions (Cambridge, England : 2003)'
_journal_page_first 4483
_journal_page_last 4493
_journal_paper_doi 10.1039/c3dt52967c
_journal_volume 43
_journal_year 2014
_chemical_formula_moiety 'C21 H19 Ni1 S4 1-, C16 H36 N1 1+'
_chemical_formula_sum 'C37 H55 N Ni S4'
_chemical_formula_weight 700.77
_chemical_name_systematic
; 
 ? 
;
_space_group_IT_number 14
_symmetry_cell_setting monoclinic
_symmetry_space_group_name_Hall '-P 2ybc'
_symmetry_space_group_name_H-M 'P 1 21/c 1'
_atom_sites_solution_hydrogens geom
_atom_sites_solution_primary direct
_atom_sites_solution_secondary difmap
_audit_creation_method SHELXL-97
_cell_angle_alpha 90.00
_cell_angle_beta 109.270(1)
_cell_angle_gamma 90.00
_cell_formula_units_Z 8
_cell_length_a 18.5275(2)
_cell_length_b 23.1544(2)
_cell_length_c 18.7038(2)
_cell_measurement_reflns_used 68472
_cell_measurement_temperature 180(2)
_cell_measurement_theta_max 27.48
_cell_measurement_theta_min 1.00
_cell_volume 7574.26(14)
_computing_cell_refinement 'HKL Scalepack (Otwinowski & Minor 1997)'
_computing_data_collection 'Collect (Nonius B.V. 1998)'
_computing_data_reduction
;
 HKL Denzo and Scalepack (Otwinowski & Minor 1997)
;
_computing_publication_material 'SHELXL-97 (Sheldrick 1997)'
_computing_structure_refinement 'SHELXL-97 (Sheldrick 1997)'
_computing_structure_solution 'SIR-92 (Altomare et al. 1994)'
_diffrn_ambient_temperature 180(2)
_diffrn_measured_fraction_theta_full 0.993
_diffrn_measured_fraction_theta_max 0.993
_diffrn_measurement_device_type 'Nonius Kappa CCD'
_diffrn_measurement_method 'Thin slice \w and \f scans'
_diffrn_radiation_source 'fine-focus sealed tube'
_diffrn_radiation_type MoK\a
_diffrn_radiation_wavelength 0.71073
_diffrn_reflns_av_R_equivalents 0.0579
_diffrn_reflns_av_sigmaI/netI 0.0539
_diffrn_reflns_limit_h_max 24
_diffrn_reflns_limit_h_min -24
_diffrn_reflns_limit_k_max 29
_diffrn_reflns_limit_k_min -30
_diffrn_reflns_limit_l_max 24
_diffrn_reflns_limit_l_min -24
_diffrn_reflns_number 73103
_diffrn_reflns_theta_full 27.50
_diffrn_reflns_theta_max 27.50
_diffrn_reflns_theta_min 3.52
_exptl_absorpt_coefficient_mu 0.758
_exptl_absorpt_correction_T_max 0.985
_exptl_absorpt_correction_T_min 0.888
_exptl_absorpt_correction_type multi-scan
_exptl_absorpt_process_details
;
multi-scan from symmetry-related measurements 
 Sortav (Blessing 1995)
;
_exptl_crystal_colour red
_exptl_crystal_density_diffrn 1.229
_exptl_crystal_density_method 'not measured'
_exptl_crystal_description block
_exptl_crystal_F_000 3008
_exptl_crystal_size_max 0.28
_exptl_crystal_size_mid 0.12
_exptl_crystal_size_min 0.02
_refine_diff_density_max 1.485
_refine_diff_density_min -1.505
_refine_diff_density_rms 0.088
_refine_ls_extinction_method none
_refine_ls_goodness_of_fit_ref 1.027
_refine_ls_hydrogen_treatment constr
_refine_ls_matrix_type full
_refine_ls_number_parameters 602
_refine_ls_number_reflns 17283
_refine_ls_number_restraints 56
_refine_ls_restrained_S_all 1.027
_refine_ls_R_factor_all 0.1192
_refine_ls_R_factor_gt 0.0757
_refine_ls_shift/su_max 0.001
_refine_ls_shift/su_mean 0.000
_refine_ls_structure_factor_coef Fsqd
_refine_ls_weighting_details 'calc w=1/[\s^2^(Fo^2^)+(0.0831P)^2^+20.3274P] where P=(Fo^2^+2Fc^2^)/3'
_refine_ls_weighting_scheme calc
_refine_ls_wR_factor_gt 0.1819
_refine_ls_wR_factor_ref 0.2108
_reflns_number_gt 11449
_reflns_number_total 17283
_reflns_threshold_expression >2sigma(I)
_cod_data_source_file c3dt52967c.txt
_cod_data_source_block er1106
_cod_original_cell_volume 7574.26(13)
_cod_original_sg_symbol_H-M P2(1)/c
_cod_database_code 7028977

loop_
_symmetry_equiv_pos_as_xyz
'x, y, z'
'-x, y+1/2, -z+1/2'
'-x, -y, -z'
'x, -y-1/2, z-1/2'

loop_
_atom_site_label
_atom_site_type_symbol
_atom_site_fract_x
_atom_site_fract_y
_atom_site_fract_z
_atom_site_U_iso_or_equiv
_atom_site_adp_type
_atom_site_occupancy
_atom_site_symmetry_multiplicity
_atom_site_calc_flag
_atom_site_refinement_flags
Ni1 Ni 0.26449(3) 0.71557(2) 0.71083(3) 0.03705(15) Uani 1 1 d .
S1 S 0.37562(7) 0.73862(6) 0.78913(6) 0.0446(3) Uani 1 1 d .
S2 S 0.27163(6) 0.63136(5) 0.75788(6) 0.0382(2) Uani 1 1 d .
S3 S 0.18860(7) 0.68153(5) 0.60232(6) 0.0436(3) Uani 1 1 d .
S4 S 0.22258(8) 0.80385(5) 0.68006(7) 0.0507(3) Uani 1 1 d .
C1 C 0.4127(3) 0.6714(2) 0.8308(2) 0.0434(11) Uani 1 1 d .
C2 C 0.4883(3) 0.6677(3) 0.8802(3) 0.0536(13) Uani 1 1 d .
H2 H 0.5214 0.7001 0.8868 0.064 Uiso 1 1 calc R
C3 C 0.5143(3) 0.6174(3) 0.9191(3) 0.0633(16) Uani 1 1 d .
H3 H 0.5657 0.6153 0.9521 0.076 Uiso 1 1 calc R
C4 C 0.4672(3) 0.5695(3) 0.9112(3) 0.0636(15) Uani 1 1 d .
H4 H 0.4856 0.5355 0.9396 0.076 Uiso 1 1 calc R
C5 C 0.3926(3) 0.5721(2) 0.8610(3) 0.0535(12) Uani 1 1 d .
H5 H 0.3593 0.5399 0.8550 0.064 Uiso 1 1 calc R
C6 C 0.3676(2) 0.6224(2) 0.8199(2) 0.0399(10) Uani 1 1 d .
C7 C 0.2567(2) 0.5835(2) 0.6795(2) 0.0391(10) Uani 1 1 d .
C8 C 0.2783(3) 0.5257(2) 0.6853(3) 0.0445(10) Uani 1 1 d .
H8 H 0.3058 0.5096 0.7333 0.053 Uiso 1 1 calc R
C9 C 0.2599(3) 0.4918(2) 0.6216(3) 0.0531(12) Uani 1 1 d .
H9 H 0.2764 0.4527 0.6251 0.064 Uiso 1 1 calc R
C10 C 0.2173(3) 0.5148(2) 0.5522(3) 0.0532(12) Uani 1 1 d .
H10 H 0.2040 0.4911 0.5083 0.064 Uiso 1 1 calc R
C11 C 0.1939(3) 0.5715(2) 0.5459(3) 0.0471(11) Uani 1 1 d .
H11 H 0.1636 0.5862 0.4979 0.057 Uiso 1 1 calc R
C12 C 0.2142(2) 0.6080(2) 0.6098(2) 0.0392(10) Uani 1 1 d .
C13 C 0.2661(3) 0.85315(19) 0.7551(3) 0.0420(10) Uani 1 1 d .
C14 C 0.2474(3) 0.8539(2) 0.8217(3) 0.0498(12) Uani 1 1 d .
C15 C 0.2782(3) 0.8970(2) 0.8754(3) 0.0556(13) Uani 1 1 d .
H15 H 0.2653 0.8974 0.9206 0.067 Uiso 1 1 calc R
C16 C 0.3267(3) 0.9392(2) 0.8650(3) 0.0569(13) Uani 1 1 d .
C17 C 0.3443(3) 0.9370(2) 0.7995(3) 0.0561(13) Uani 1 1 d .
H17 H 0.3773 0.9657 0.7913 0.067 Uiso 1 1 calc R
C18 C 0.3164(3) 0.8951(2) 0.7447(3) 0.0455(11) Uani 1 1 d .
C19 C 0.1944(4) 0.8099(3) 0.8368(3) 0.0744(18) Uani 1 1 d .
H19A H 0.1947 0.8139 0.8890 0.112 Uiso 1 1 calc R
H19B H 0.2116 0.7710 0.8294 0.112 Uiso 1 1 calc R
H19C H 0.1424 0.8161 0.8017 0.112 Uiso 1 1 calc R
C20 C 0.3593(4) 0.9858(3) 0.9240(4) 0.081(2) Uani 1 1 d .
H20A H 0.3441 1.0239 0.9011 0.122 Uiso 1 1 calc R
H20B H 0.4152 0.9830 0.9428 0.122 Uiso 1 1 calc R
H20C H 0.3397 0.9806 0.9662 0.122 Uiso 1 1 calc R
C21 C 0.3408(3) 0.8944(2) 0.6758(4) 0.0641(15) Uani 1 1 d .
H21A H 0.3776 0.9256 0.6793 0.096 Uiso 1 1 calc R
H21B H 0.2960 0.9000 0.6304 0.096 Uiso 1 1 calc R
H21C H 0.3647 0.8572 0.6725 0.096 Uiso 1 1 calc R
Ni2 Ni -0.24648(3) 0.70098(3) 0.19770(3) 0.04417(17) Uani 1 1 d .
S5 S -0.15319(7) 0.74174(6) 0.28505(7) 0.0490(3) Uani 1 1 d .
S6 S -0.21917(6) 0.61963(6) 0.25217(6) 0.0451(3) Uani 1 1 d .
S7 S -0.30235(7) 0.65671(6) 0.08970(6) 0.0503(3) Uani 1 1 d .
S8 S -0.30748(8) 0.78080(7) 0.15249(7) 0.0607(4) Uani 1 1 d .
C22 C -0.0984(3) 0.6829(2) 0.3320(2) 0.0463(11) Uani 1 1 d .
C23 C -0.0270(3) 0.6920(3) 0.3878(3) 0.0566(14) Uani 1 1 d .
H23 H -0.0056 0.7297 0.3956 0.068 Uiso 1 1 calc R
C24 C 0.0123(3) 0.6470(3) 0.4311(3) 0.0680(17) Uani 1 1 d .
H24 H 0.0606 0.6539 0.4685 0.082 Uiso 1 1 calc R
C25 C -0.0177(3) 0.5911(3) 0.4211(3) 0.0696(17) Uani 1 1 d .
H25 H 0.0092 0.5604 0.4522 0.084 Uiso 1 1 calc R
C26 C -0.0875(3) 0.5810(3) 0.3651(3) 0.0612(14) Uani 1 1 d .
H26 H -0.1089 0.5433 0.3578 0.073 Uiso 1 1 calc R
C27 C -0.1254(3) 0.6260(2) 0.3201(3) 0.0481(12) Uani 1 1 d .
C28 C -0.2181(3) 0.5697(2) 0.1798(3) 0.0465(11) Uani 1 1 d .
C29 C -0.1864(3) 0.5146(3) 0.1937(3) 0.0547(13) Uani 1 1 d .
H29 H -0.1579 0.5032 0.2439 0.066 Uiso 1 1 calc R
C30 C -0.1963(4) 0.4767(3) 0.1346(3) 0.0651(15) Uani 1 1 d .
H30 H -0.1732 0.4396 0.1435 0.078 Uiso 1 1 calc R
C31 C -0.2400(4) 0.4930(3) 0.0621(3) 0.0721(17) Uani 1 1 d .
H31 H -0.2473 0.4668 0.0213 0.087 Uiso 1 1 calc R
C32 C -0.2728(3) 0.5467(3) 0.0486(3) 0.0617(14) Uani 1 1 d .
H32 H -0.3035 0.5567 -0.0014 0.074 Uiso 1 1 calc R
C33 C -0.2624(3) 0.5872(2) 0.1069(3) 0.0493(12) Uani 1 1 d .
C34 C -0.2800(3) 0.8379(3) 0.2196(3) 0.0614(15) Uani 1 1 d .
C35 C -0.3029(3) 0.8374(3) 0.2847(3) 0.0710(19) Uani 1 1 d .
C36 C -0.2823(5) 0.8840(4) 0.3338(3) 0.088(2) Uani 1 1 d .
H36 H -0.2950 0.8833 0.3790 0.105 Uiso 1 1 calc R
C37 C -0.2447(5) 0.9307(4) 0.3196(4) 0.099(3) Uani 1 1 d .
C38 C -0.2240(5) 0.9315(3) 0.2544(3) 0.086(2) Uani 1 1 d .
H38 H -0.1982 0.9642 0.2439 0.103 Uiso 1 1 calc R
C39 C -0.2405(4) 0.8850(3) 0.2044(3) 0.0683(17) Uani 1 1 d .
C40 C -0.3465(4) 0.7882(4) 0.3026(4) 0.092(2) Uani 1 1 d .
H40A H -0.3542 0.7954 0.3512 0.138 Uiso 1 1 calc R
H40B H -0.3176 0.7523 0.3057 0.138 Uiso 1 1 calc R
H40C H -0.3962 0.7847 0.2626 0.138 Uiso 1 1 calc R
C41 C -0.2213(7) 0.9821(3) 0.3735(4) 0.133(4) Uani 1 1 d .
H41A H -0.2670 1.0004 0.3786 0.199 Uiso 1 1 calc R
H41B H -0.1934 1.0102 0.3533 0.199 Uiso 1 1 calc R
H41C H -0.1882 0.9687 0.4233 0.199 Uiso 1 1 calc R
C42 C -0.2144(4) 0.8865(3) 0.1362(4) 0.0809(19) Uani 1 1 d .
H42A H -0.1829 0.8525 0.1365 0.121 Uiso 1 1 calc R
H42B H -0.1842 0.9216 0.1378 0.121 Uiso 1 1 calc R
H42C H -0.2590 0.8866 0.0899 0.121 Uiso 1 1 calc R
N1 N -0.4378(2) 0.23028(15) -0.05261(19) 0.0374(8) Uani 1 1 d D
C43 C -0.4078(3) 0.1755(2) -0.0786(3) 0.0468(4) Uiso 1 1 d D
H43A H -0.3651 0.1860 -0.0968 0.056 Uiso 1 1 calc R
H43B H -0.3872 0.1495 -0.0345 0.056 Uiso 1 1 calc R
C44 C -0.4673(3) 0.1431(2) -0.1406(3) 0.0553(5) Uiso 1 1 d D
H44A H -0.5167 0.1445 -0.1310 0.066 Uiso 1 1 calc R
H44B H -0.4743 0.1624 -0.1897 0.066 Uiso 1 1 calc R
C45 C -0.4454(4) 0.0810(3) -0.1458(4) 0.0682(6) Uiso 1 1 d D
H45A H -0.4453 0.0603 -0.0995 0.082 Uiso 1 1 calc R
H45B H -0.3929 0.0794 -0.1483 0.082 Uiso 1 1 calc R
C46 C -0.4992(4) 0.0508(3) -0.2142(4) 0.0853(7) Uiso 1 1 d D
H46A H -0.4794 0.0121 -0.2185 0.128 Uiso 1 1 calc R
H46B H -0.5032 0.0731 -0.2598 0.128 Uiso 1 1 calc R
H46C H -0.5498 0.0475 -0.2086 0.128 Uiso 1 1 calc R
C47 C -0.4705(3) 0.2686(2) -0.1217(3) 0.0468(4) Uiso 1 1 d D
H47A H -0.4322 0.2715 -0.1481 0.056 Uiso 1 1 calc R
H47B H -0.5163 0.2494 -0.1567 0.056 Uiso 1 1 calc R
C48 C -0.4925(3) 0.3292(2) -0.1066(3) 0.0553(5) Uiso 1 1 d D
H48A H -0.4459 0.3523 -0.0820 0.066 Uiso 1 1 calc R
H48B H -0.5231 0.3278 -0.0721 0.066 Uiso 1 1 calc R
C49 C -0.5390(4) 0.3570(3) -0.1812(3) 0.0682(6) Uiso 1 1 d D
H49A H -0.5103 0.3540 -0.2173 0.082 Uiso 1 1 calc R
H49B H -0.5877 0.3357 -0.2029 0.082 Uiso 1 1 calc R
C50 C -0.5566(4) 0.4200(3) -0.1722(4) 0.0853(7) Uiso 1 1 d D
H50A H -0.5837 0.4366 -0.2220 0.128 Uiso 1 1 calc R
H50B H -0.5087 0.4411 -0.1489 0.128 Uiso 1 1 calc R
H50C H -0.5886 0.4231 -0.1399 0.128 Uiso 1 1 calc R
C51 C -0.5016(3) 0.2157(2) -0.0203(3) 0.0468(4) Uiso 1 1 d D
H51A H -0.5111 0.2502 0.0066 0.056 Uiso 1 1 calc R
H51B H -0.5489 0.2080 -0.0632 0.056 Uiso 1 1 calc R
C52 C -0.4874(3) 0.1649(2) 0.0333(3) 0.0553(5) Uiso 1 1 d D
H52A H -0.4394 0.1711 0.0760 0.066 Uiso 1 1 calc R
H52B H -0.4817 0.1293 0.0065 0.066 Uiso 1 1 calc R
C53 C -0.5536(4) 0.1583(3) 0.0632(4) 0.0682(6) Uiso 1 1 d D
H53A H -0.6020 0.1579 0.0200 0.082 Uiso 1 1 calc R
H53B H -0.5548 0.1921 0.0952 0.082 Uiso 1 1 calc R
C54 C -0.5482(4) 0.1037(3) 0.1092(4) 0.0853(7) Uiso 1 1 d D
H54A H -0.5925 0.1012 0.1267 0.128 Uiso 1 1 calc R
H54B H -0.5011 0.1045 0.1531 0.128 Uiso 1 1 calc R
H54C H -0.5474 0.0700 0.0777 0.128 Uiso 1 1 calc R
C55 C -0.3741(3) 0.2597(2) 0.0086(3) 0.0468(4) Uiso 1 1 d D
H55A H -0.3580 0.2340 0.0534 0.056 Uiso 1 1 calc R
H55B H -0.3947 0.2954 0.0236 0.056 Uiso 1 1 calc R
C56 C -0.3041(3) 0.2753(2) -0.0118(3) 0.0553(5) Uiso 1 1 d D
H56A H -0.3199 0.2912 -0.0638 0.066 Uiso 1 1 calc R
H56B H -0.2730 0.2403 -0.0103 0.066 Uiso 1 1 calc R
C57 C -0.2562(3) 0.3201(3) 0.0441(4) 0.0682(6) Uiso 1 1 d D
H57A H -0.2836 0.3576 0.0349 0.082 Uiso 1 1 calc R
H57B H -0.2505 0.3077 0.0964 0.082 Uiso 1 1 calc R
C58 C -0.1781(4) 0.3282(3) 0.0371(4) 0.0853(7) Uiso 1 1 d D
H58A H -0.1504 0.3583 0.0725 0.128 Uiso 1 1 calc R
H58B H -0.1834 0.3398 -0.0148 0.128 Uiso 1 1 calc R
H58C H -0.1496 0.2918 0.0491 0.128 Uiso 1 1 calc R
N2 N -0.9580(2) 0.30356(17) -0.0953(2) 0.0461(9) Uani 1 1 d D
C59 C -1.0139(3) 0.2559(2) -0.1340(3) 0.0468(4) Uiso 1 1 d D
H59A H -1.0098 0.2246 -0.0968 0.056 Uiso 1 1 calc R
H59B H -1.0664 0.2717 -0.1482 0.056 Uiso 1 1 calc R
C60 C -1.0030(3) 0.2301(2) -0.2037(3) 0.0553(5) Uiso 1 1 d D
H60A H -0.9491 0.2177 -0.1917 0.066 Uiso 1 1 calc R
H60B H -1.0137 0.2598 -0.2439 0.066 Uiso 1 1 calc R
C61 C -1.0551(4) 0.1786(3) -0.2328(4) 0.0682(6) Uiso 1 1 d D
H61A H -1.1079 0.1897 -0.2366 0.082 Uiso 1 1 calc R
H61B H -1.0553 0.1691 -0.2844 0.082 Uiso 1 1 calc R
C62 C -1.0334(4) 0.1254(3) -0.1844(4) 0.0853(7) Uiso 1 1 d D
H62A H -1.0677 0.0936 -0.2085 0.128 Uiso 1 1 calc R
H62B H -1.0375 0.1332 -0.1344 0.128 Uiso 1 1 calc R
H62C H -0.9806 0.1147 -0.1787 0.128 Uiso 1 1 calc R
C63 C -0.9595(3) 0.3529(2) -0.1484(3) 0.0468(4) Uiso 1 1 d D
H63A H -0.9172 0.3796 -0.1227 0.056 Uiso 1 1 calc R
H63B H -0.9493 0.3372 -0.1934 0.056 Uiso 1 1 calc R
C64 C -1.0327(3) 0.3872(2) -0.1753(3) 0.0553(5) Uiso 1 1 d D
H64A H -1.0381 0.4115 -0.1338 0.066 Uiso 1 1 calc R
H64B H -1.0774 0.3610 -0.1929 0.066 Uiso 1 1 calc R
C65 C -1.0278(4) 0.4255(3) -0.2413(3) 0.0682(6) Uiso 1 1 d D
H65A H -0.9766 0.4437 -0.2261 0.082 Uiso 1 1 calc R
H65B H -1.0325 0.4004 -0.2855 0.082 Uiso 1 1 calc R
C66 C -1.0829(4) 0.4687(3) -0.2635(4) 0.0853(7) Uiso 1 1 d D
H66A H -1.0795 0.4878 -0.3091 0.128 Uiso 1 1 calc R
H66B H -1.0741 0.4971 -0.2227 0.128 Uiso 1 1 calc R
H66C H -1.1338 0.4516 -0.2744 0.128 Uiso 1 1 calc R
C67 C -0.9819(3) 0.3238(2) -0.0285(3) 0.0468(4) Uiso 1 1 d D
H67A H -1.0333 0.3416 -0.0489 0.056 Uiso 1 1 calc R
H67B H -0.9866 0.2895 0.0011 0.056 Uiso 1 1 calc R
C68 C -0.9298(3) 0.3661(2) 0.0243(3) 0.0553(5) Uiso 1 1 d D
H68A H -0.9217 0.3998 -0.0047 0.066 Uiso 1 1 calc R
H68B H -0.8796 0.3477 0.0497 0.066 Uiso 1 1 calc R
C69 C -0.9658(4) 0.3866(3) 0.0855(3) 0.0682(6) Uiso 1 1 d D
H69A H -0.9916 0.3539 0.1012 0.082 Uiso 1 1 calc R
H69B H -0.9254 0.4016 0.1307 0.082 Uiso 1 1 calc R
C70 C -1.0208(4) 0.4318(3) 0.0512(4) 0.0853(7) Uiso 1 1 d D
H70A H -1.0454 0.4447 0.0874 0.128 Uiso 1 1 calc R
H70B H -1.0596 0.4167 0.0057 0.128 Uiso 1 1 calc R
H70C H -0.9944 0.4644 0.0373 0.128 Uiso 1 1 calc R
C71 C -0.8763(3) 0.2819(2) -0.0679(3) 0.0468(4) Uiso 1 1 d D
H71A H -0.8616 0.2719 -0.1127 0.056 Uiso 1 1 calc R
H71B H -0.8427 0.3138 -0.0411 0.056 Uiso 1 1 calc R
C72 C -0.8609(3) 0.2300(2) -0.0159(3) 0.0553(5) Uiso 1 1 d D
H72A H -0.8866 0.1956 -0.0445 0.066 Uiso 1 1 calc R
H72B H -0.8818 0.2370 0.0256 0.066 Uiso 1 1 calc R
C73 C -0.7755(4) 0.2191(3) 0.0168(4) 0.0682(6) Uiso 1 1 d D
H73A H -0.7541 0.2158 -0.0251 0.082 Uiso 1 1 calc R
H73B H -0.7506 0.2524 0.0486 0.082 Uiso 1 1 calc R
C74 C -0.7577(4) 0.1651(3) 0.0637(4) 0.0853(7) Uiso 1 1 d D
H74A H -0.7021 0.1600 0.0846 0.128 Uiso 1 1 calc R
H74B H -0.7804 0.1318 0.0318 0.128 Uiso 1 1 calc R
H74C H -0.7788 0.1682 0.1051 0.128 Uiso 1 1 calc R

loop_
_atom_site_aniso_label
_atom_site_aniso_U_11
_atom_site_aniso_U_22
_atom_site_aniso_U_33
_atom_site_aniso_U_23
_atom_site_aniso_U_13
_atom_site_aniso_U_12
Ni1 0.0348(3) 0.0448(3) 0.0303(3) 0.0010(2) 0.0092(2) -0.0017(2)
S1 0.0396(6) 0.0546(7) 0.0369(6) -0.0035(5) 0.0090(5) -0.0064(5)
S2 0.0362(5) 0.0472(6) 0.0308(5) 0.0026(4) 0.0108(4) 0.0018(5)
S3 0.0427(6) 0.0473(6) 0.0346(6) 0.0009(5) 0.0042(5) 0.0014(5)
S4 0.0535(7) 0.0461(7) 0.0430(6) 0.0043(5) 0.0032(5) -0.0020(6)
C1 0.040(2) 0.063(3) 0.028(2) -0.005(2) 0.0116(18) 0.006(2)
C2 0.041(3) 0.076(4) 0.040(3) -0.016(2) 0.008(2) 0.004(2)
C3 0.045(3) 0.092(4) 0.041(3) -0.010(3) -0.003(2) 0.022(3)
C4 0.063(3) 0.078(4) 0.039(3) 0.002(3) 0.002(2) 0.023(3)
C5 0.059(3) 0.063(3) 0.035(2) 0.001(2) 0.011(2) 0.006(3)
C6 0.037(2) 0.053(3) 0.028(2) -0.0008(18) 0.0075(17) 0.007(2)
C7 0.034(2) 0.047(3) 0.039(2) -0.0026(19) 0.0157(18) -0.0054(19)
C8 0.042(2) 0.045(3) 0.049(3) 0.005(2) 0.017(2) 0.001(2)
C9 0.049(3) 0.048(3) 0.063(3) -0.007(2) 0.021(3) -0.001(2)
C10 0.055(3) 0.056(3) 0.050(3) -0.015(2) 0.018(2) -0.002(2)
C11 0.038(2) 0.061(3) 0.039(2) -0.005(2) 0.008(2) -0.002(2)
C12 0.032(2) 0.049(3) 0.039(2) -0.0023(19) 0.0152(18) -0.0011(19)
C13 0.037(2) 0.039(2) 0.048(3) 0.0013(19) 0.011(2) 0.0081(19)
C14 0.044(3) 0.058(3) 0.044(3) 0.009(2) 0.009(2) 0.007(2)
C15 0.053(3) 0.072(4) 0.039(3) 0.004(2) 0.011(2) 0.022(3)
C16 0.051(3) 0.051(3) 0.062(3) -0.008(2) 0.010(3) 0.010(2)
C17 0.046(3) 0.044(3) 0.077(4) -0.003(3) 0.020(3) 0.004(2)
C18 0.037(2) 0.042(3) 0.057(3) 0.000(2) 0.015(2) 0.005(2)
C19 0.075(4) 0.091(5) 0.055(3) 0.021(3) 0.017(3) -0.012(4)
C20 0.088(5) 0.067(4) 0.076(4) -0.023(3) 0.009(4) 0.010(3)
C21 0.067(4) 0.057(3) 0.084(4) -0.009(3) 0.046(3) -0.004(3)
Ni2 0.0305(3) 0.0702(4) 0.0308(3) 0.0041(3) 0.0087(2) 0.0016(3)
S5 0.0374(6) 0.0675(8) 0.0399(6) -0.0045(6) 0.0099(5) 0.0028(6)
S6 0.0312(5) 0.0704(8) 0.0324(5) 0.0041(5) 0.0088(4) -0.0008(5)
S7 0.0387(6) 0.0749(9) 0.0328(6) 0.0045(5) 0.0058(5) -0.0058(6)
S8 0.0535(8) 0.0850(10) 0.0370(6) 0.0079(6) 0.0062(6) 0.0183(7)
C22 0.033(2) 0.071(3) 0.034(2) -0.005(2) 0.0110(19) 0.009(2)
C23 0.039(3) 0.078(4) 0.048(3) -0.018(3) 0.008(2) 0.005(3)
C24 0.043(3) 0.098(5) 0.046(3) -0.016(3) -0.008(2) 0.016(3)
C25 0.053(3) 0.090(5) 0.054(3) 0.002(3) 0.001(3) 0.023(3)
C26 0.049(3) 0.083(4) 0.046(3) 0.003(3) 0.008(2) 0.005(3)
C27 0.030(2) 0.076(4) 0.034(2) 0.001(2) 0.0042(18) 0.005(2)
C28 0.036(2) 0.068(3) 0.038(2) -0.001(2) 0.015(2) -0.007(2)
C29 0.048(3) 0.076(4) 0.044(3) 0.006(2) 0.020(2) 0.005(3)
C30 0.075(4) 0.071(4) 0.056(3) 0.000(3) 0.031(3) 0.002(3)
C31 0.092(5) 0.082(4) 0.050(3) -0.009(3) 0.033(3) -0.004(4)
C32 0.068(4) 0.080(4) 0.037(3) -0.003(3) 0.017(3) -0.009(3)
C33 0.039(2) 0.076(3) 0.036(2) 0.003(2) 0.016(2) -0.010(2)
C34 0.059(3) 0.083(4) 0.040(3) 0.012(3) 0.013(2) 0.039(3)
C35 0.063(4) 0.109(5) 0.039(3) 0.009(3) 0.014(3) 0.047(4)
C36 0.110(6) 0.109(6) 0.042(3) 0.019(4) 0.023(3) 0.070(5)
C37 0.153(8) 0.085(5) 0.044(3) -0.002(3) 0.015(4) 0.076(5)
C38 0.137(7) 0.063(4) 0.056(4) 0.006(3) 0.030(4) 0.037(4)
C39 0.088(4) 0.076(4) 0.038(3) 0.009(3) 0.018(3) 0.038(4)
C40 0.060(4) 0.171(8) 0.047(3) 0.015(4) 0.020(3) 0.017(4)
C41 0.244(12) 0.088(5) 0.057(4) -0.007(4) 0.037(6) 0.068(7)
C42 0.113(6) 0.069(4) 0.069(4) -0.002(3) 0.042(4) 0.012(4)
N1 0.0360(18) 0.044(2) 0.0340(18) 0.0022(15) 0.0144(15) 0.0056(16)
N2 0.042(2) 0.054(2) 0.046(2) 0.0031(18) 0.0199(18) -0.0026(18)

loop_
_atom_type_symbol
_atom_type_description
_atom_type_scat_dispersion_real
_atom_type_scat_dispersion_imag
_atom_type_scat_source
C C 0.0033 0.0016 'International Tables Vol C Tables 4.2.6.8 and 6.1.1.4'
H H 0.0000 0.0000 'International Tables Vol C Tables 4.2.6.8 and 6.1.1.4'
N N 0.0061 0.0033 'International Tables Vol C Tables 4.2.6.8 and 6.1.1.4'
Ni Ni 0.3393 1.1124 'International Tables Vol C Tables 4.2.6.8 and 6.1.1.4'
S S 0.1246 0.1234 'International Tables Vol C Tables 4.2.6.8 and 6.1.1.4'

loop_
_geom_angle_atom_site_label_1
_geom_angle_atom_site_label_2
_geom_angle_atom_site_label_3
_geom_angle
S2 Ni1 S1 91.76(5)
S2 Ni1 S4 158.64(5)
S1 Ni1 S4 97.07(5)
S2 Ni1 S3 89.24(5)
S1 Ni1 S3 152.78(5)
S4 Ni1 S3 91.64(5)
C1 S1 Ni1 102.98(16)
C7 S2 C6 108.2(2)
C7 S2 Ni1 104.93(15)
C6 S2 Ni1 106.74(16)
C12 S3 Ni1 101.55(15)
C13 S4 Ni1 111.16(15)
C6 C1 C2 118.1(5)
C6 C1 S1 121.8(3)
C2 C1 S1 120.0(4)
C3 C2 C1 120.0(5)
C3 C2 H2 120.0
C1 C2 H2 120.0
C2 C3 C4 121.4(5)
C2 C3 H3 119.3
C4 C3 H3 119.3
C3 C4 C5 119.2(5)
C3 C4 H4 120.4
C5 C4 H4 120.4
C6 C5 C4 119.0(5)
C6 C5 H5 120.5
C4 C5 H5 120.5
C1 C6 C5 122.1(4)
C1 C6 S2 115.1(3)
C5 C6 S2 122.4(4)
C8 C7 C12 121.3(4)
C8 C7 S2 124.8(4)
C12 C7 S2 113.7(3)
C9 C8 C7 120.0(5)
C9 C8 H8 120.0
C7 C8 H8 120.0
C8 C9 C10 119.6(5)
C8 C9 H9 120.2
C10 C9 H9 120.2
C11 C10 C9 121.0(5)
C11 C10 H10 119.5
C9 C10 H10 119.5
C10 C11 C12 120.7(5)
C10 C11 H11 119.6
C12 C11 H11 119.6
C7 C12 C11 117.2(4)
C7 C12 S3 121.2(3)
C11 C12 S3 121.6(4)
C14 C13 C18 119.2(4)
C14 C13 S4 121.9(4)
C18 C13 S4 118.7(4)
C13 C14 C15 119.1(5)
C13 C14 C19 121.8(5)
C15 C14 C19 119.1(5)
C16 C15 C14 122.2(5)
C16 C15 H15 118.9
C14 C15 H15 118.9
C17 C16 C15 117.2(5)
C17 C16 C20 121.5(6)
C15 C16 C20 121.4(5)
C16 C17 C18 123.4(5)
C16 C17 H17 118.3
C18 C17 H17 118.3
C17 C18 C13 118.9(5)
C17 C18 C21 120.1(5)
C13 C18 C21 121.0(4)
C14 C19 H19A 109.5
C14 C19 H19B 109.5
H19A C19 H19B 109.5
C14 C19 H19C 109.5
H19A C19 H19C 109.5
H19B C19 H19C 109.5
C16 C20 H20A 109.5
C16 C20 H20B 109.5
H20A C20 H20B 109.5
C16 C20 H20C 109.5
H20A C20 H20C 109.5
H20B C20 H20C 109.5
C18 C21 H21A 109.5
C18 C21 H21B 109.5
H21A C21 H21B 109.5
C18 C21 H21C 109.5
H21A C21 H21C 109.5
H21B C21 H21C 109.5
S6 Ni2 S5 91.15(5)
S6 Ni2 S8 161.33(6)
S5 Ni2 S8 96.05(6)
S6 Ni2 S7 89.58(5)
S5 Ni2 S7 156.14(5)
S8 Ni2 S7 90.71(6)
C22 S5 Ni2 103.03(18)
C28 S6 C27 110.0(2)
C28 S6 Ni2 105.79(17)
C27 S6 Ni2 106.81(19)
C33 S7 Ni2 102.54(17)
C34 S8 Ni2 111.39(17)
C27 C22 C23 117.3(5)
C27 C22 S5 122.3(4)
C23 C22 S5 120.2(4)
C24 C23 C22 120.7(6)
C24 C23 H23 119.6
C22 C23 H23 119.6
C23 C24 C25 120.9(5)
C23 C24 H24 119.5
C25 C24 H24 119.5
C26 C25 C24 119.2(6)
C26 C25 H25 120.4
C24 C25 H25 120.4
C27 C26 C25 119.5(6)
C27 C26 H26 120.2
C25 C26 H26 120.2
C26 C27 C22 122.1(5)
C26 C27 S6 123.4(4)
C22 C27 S6 113.8(4)
C29 C28 C33 121.5(5)
C29 C28 S6 124.2(4)
C33 C28 S6 113.7(4)
C30 C29 C28 119.9(5)
C30 C29 H29 120.1
C28 C29 H29 120.1
C29 C30 C31 119.6(6)
C29 C30 H30 120.2
C31 C30 H30 120.2
C32 C31 C30 120.6(6)
C32 C31 H31 119.7
C30 C31 H31 119.7
C31 C32 C33 121.6(5)
C31 C32 H32 119.2
C33 C32 H32 119.2
C28 C33 C32 116.7(5)
C28 C33 S7 121.3(4)
C32 C33 S7 121.9(4)
C39 C34 C35 120.5(6)
C39 C34 S8 119.1(4)
C35 C34 S8 120.2(6)
C36 C35 C34 117.9(7)
C36 C35 C40 119.7(6)
C34 C35 C40 122.4(6)
C37 C36 C35 122.5(6)
C37 C36 H36 118.8
C35 C36 H36 118.8
C36 C37 C38 119.2(7)
C36 C37 C41 122.9(7)
C38 C37 C41 117.8(9)
C39 C38 C37 120.9(8)
C39 C38 H38 119.5
C37 C38 H38 119.5
C38 C39 C34 118.9(6)
C38 C39 C42 119.2(7)
C34 C39 C42 121.9(6)
C35 C40 H40A 109.5
C35 C40 H40B 109.5
H40A C40 H40B 109.5
C35 C40 H40C 109.5
H40A C40 H40C 109.5
H40B C40 H40C 109.5
C37 C41 H41A 109.5
C37 C41 H41B 109.5
H41A C41 H41B 109.5
C37 C41 H41C 109.5
H41A C41 H41C 109.5
H41B C41 H41C 109.5
C39 C42 H42A 109.5
C39 C42 H42B 109.5
H42A C42 H42B 109.5
C39 C42 H42C 109.5
H42A C42 H42C 109.5
H42B C42 H42C 109.5
C55 N1 C47 111.9(3)
C55 N1 C43 109.9(3)
C47 N1 C43 107.4(3)
C55 N1 C51 108.2(3)
C47 N1 C51 108.8(3)
C43 N1 C51 110.6(3)
C44 C43 N1 114.0(4)
C44 C43 H43A 108.7
N1 C43 H43A 108.7
C44 C43 H43B 108.7
N1 C43 H43B 108.7
H43A C43 H43B 107.6
C45 C44 C43 112.4(5)
C45 C44 H44A 109.1
C43 C44 H44A 109.1
C45 C44 H44B 109.1
C43 C44 H44B 109.1
H44A C44 H44B 107.9
C44 C45 C46 112.4(5)
C44 C45 H45A 109.1
C46 C45 H45A 109.1
C44 C45 H45B 109.1
C46 C45 H45B 109.1
H45A C45 H45B 107.9
C45 C46 H46A 109.5
C45 C46 H46B 109.5
H46A C46 H46B 109.5
C45 C46 H46C 109.5
H46A C46 H46C 109.5
H46B C46 H46C 109.5
C48 C47 N1 116.1(4)
C48 C47 H47A 108.3
N1 C47 H47A 108.3
C48 C47 H47B 108.3
N1 C47 H47B 108.3
H47A C47 H47B 107.4
C47 C48 C49 109.2(4)
C47 C48 H48A 109.8
C49 C48 H48A 109.8
C47 C48 H48B 109.8
C49 C48 H48B 109.8
H48A C48 H48B 108.3
C50 C49 C48 112.6(5)
C50 C49 H49A 109.1
C48 C49 H49A 109.1
C50 C49 H49B 109.1
C48 C49 H49B 109.1
H49A C49 H49B 107.8
C49 C50 H50A 109.5
C49 C50 H50B 109.5
H50A C50 H50B 109.5
C49 C50 H50C 109.5
H50A C50 H50C 109.5
H50B C50 H50C 109.5
C52 C51 N1 116.5(4)
C52 C51 H51A 108.2
N1 C51 H51A 108.2
C52 C51 H51B 108.2
N1 C51 H51B 108.2
H51A C51 H51B 107.3
C51 C52 C53 109.8(4)
C51 C52 H52A 109.7
C53 C52 H52A 109.7
C51 C52 H52B 109.7
C53 C52 H52B 109.7
H52A C52 H52B 108.2
C52 C53 C54 112.6(5)
C52 C53 H53A 109.1
C54 C53 H53A 109.1
C52 C53 H53B 109.1
C54 C53 H53B 109.1
H53A C53 H53B 107.8
C53 C54 H54A 109.5
C53 C54 H54B 109.5
H54A C54 H54B 109.5
C53 C54 H54C 109.5
H54A C54 H54C 109.5
H54B C54 H54C 109.5
N1 C55 C56 116.0(4)
N1 C55 H55A 108.3
C56 C55 H55A 108.3
N1 C55 H55B 108.3
C56 C55 H55B 108.3
H55A C55 H55B 107.4
C55 C56 C57 110.0(4)
C55 C56 H56A 109.7
C57 C56 H56A 109.7
C55 C56 H56B 109.7
C57 C56 H56B 109.7
H56A C56 H56B 108.2
C58 C57 C56 112.4(5)
C58 C57 H57A 109.1
C56 C57 H57A 109.1
C58 C57 H57B 109.1
C56 C57 H57B 109.1
H57A C57 H57B 107.9
C57 C58 H58A 109.5
C57 C58 H58B 109.5
H58A C58 H58B 109.5
C57 C58 H58C 109.5
H58A C58 H58C 109.5
H58B C58 H58C 109.5
C63 N2 C71 105.8(3)
C63 N2 C59 112.0(4)
C71 N2 C59 111.6(4)
C63 N2 C67 111.0(4)
C71 N2 C67 110.6(4)
C59 N2 C67 106.0(3)
C60 C59 N2 115.7(4)
C60 C59 H59A 108.4
N2 C59 H59A 108.4
C60 C59 H59B 108.4
N2 C59 H59B 108.4
H59A C59 H59B 107.4
C59 C60 C61 111.7(4)
C59 C60 H60A 109.3
C61 C60 H60A 109.3
C59 C60 H60B 109.3
C61 C60 H60B 109.3
H60A C60 H60B 107.9
C62 C61 C60 114.6(5)
C62 C61 H61A 108.6
C60 C61 H61A 108.6
C62 C61 H61B 108.6
C60 C61 H61B 108.6
H61A C61 H61B 107.6
C61 C62 H62A 109.5
C61 C62 H62B 109.5
H62A C62 H62B 109.5
C61 C62 H62C 109.5
H62A C62 H62C 109.5
H62B C62 H62C 109.5
C64 C63 N2 116.0(4)
C64 C63 H63A 108.3
N2 C63 H63A 108.3
C64 C63 H63B 108.3
N2 C63 H63B 108.3
H63A C63 H63B 107.4
C63 C64 C65 106.5(4)
C63 C64 H64A 110.4
C65 C64 H64A 110.4
C63 C64 H64B 110.4
C65 C64 H64B 110.4
H64A C64 H64B 108.6
C66 C65 C64 114.8(5)
C66 C65 H65A 108.6
C64 C65 H65A 108.6
C66 C65 H65B 108.6
C64 C65 H65B 108.6
H65A C65 H65B 107.5
C65 C66 H66A 109.5
C65 C66 H66B 109.5
H66A C66 H66B 109.5
C65 C66 H66C 109.5
H66A C66 H66C 109.5
H66B C66 H66C 109.5
C68 C67 N2 116.2(4)
C68 C67 H67A 108.2
N2 C67 H67A 108.2
C68 C67 H67B 108.2
N2 C67 H67B 108.2
H67A C67 H67B 107.4
C67 C68 C69 109.9(4)
C67 C68 H68A 109.7
C69 C68 H68A 109.7
C67 C68 H68B 109.7
C69 C68 H68B 109.7
H68A C68 H68B 108.2
C70 C69 C68 107.4(5)
C70 C69 H69A 110.2
C68 C69 H69A 110.2
C70 C69 H69B 110.2
C68 C69 H69B 110.2
H69A C69 H69B 108.5
C69 C70 H70A 109.5
C69 C70 H70B 109.5
H70A C70 H70B 109.5
C69 C70 H70C 109.5
H70A C70 H70C 109.5
H70B C70 H70C 109.5
C72 C71 N2 115.9(4)
C72 C71 H71A 108.3
N2 C71 H71A 108.3
C72 C71 H71B 108.3
N2 C71 H71B 108.3
H71A C71 H71B 107.4
C71 C72 C73 110.0(4)
C71 C72 H72A 109.7
C73 C72 H72A 109.7
C71 C72 H72B 109.7
C73 C72 H72B 109.7
H72A C72 H72B 108.2
C74 C73 C72 111.9(5)
C74 C73 H73A 109.2
C72 C73 H73A 109.2
C74 C73 H73B 109.2
C72 C73 H73B 109.2
H73A C73 H73B 107.9
C73 C74 H74A 109.5
C73 C74 H74B 109.5
H74A C74 H74B 109.5
C73 C74 H74C 109.5
H74A C74 H74C 109.5
H74B C74 H74C 109.5

loop_
_geom_bond_atom_site_label_1
_geom_bond_atom_site_label_2
_geom_bond_distance
Ni1 S2 2.1254(13)
Ni1 S1 2.1630(12)
Ni1 S4 2.1947(14)
Ni1 S3 2.1987(12)
S1 C1 1.774(5)
S2 C7 1.784(4)
S2 C6 1.786(4)
S3 C12 1.760(5)
S4 C13 1.783(5)
C1 C6 1.383(7)
C1 C2 1.403(6)
C2 C3 1.374(8)
C2 H2 0.9500
C3 C4 1.388(9)
C3 H3 0.9500
C4 C5 1.393(7)
C4 H4 0.9500
C5 C6 1.388(7)
C5 H5 0.9500
C7 C8 1.393(6)
C7 C12 1.401(6)
C8 C9 1.373(7)
C8 H8 0.9500
C9 C10 1.385(7)
C9 H9 0.9500
C10 C11 1.374(7)
C10 H10 0.9500
C11 C12 1.410(6)
C11 H11 0.9500
C13 C14 1.398(7)
C13 C18 1.405(7)
C14 C15 1.398(7)
C14 C19 1.505(8)
C15 C16 1.384(8)
C15 H15 0.9500
C16 C17 1.368(8)
C16 C20 1.519(8)
C17 C18 1.383(7)
C17 H17 0.9500
C18 C21 1.499(7)
C19 H19A 0.9800
C19 H19B 0.9800
C19 H19C 0.9800
C20 H20A 0.9800
C20 H20B 0.9800
C20 H20C 0.9800
C21 H21A 0.9800
C21 H21B 0.9800
C21 H21C 0.9800
Ni2 S6 2.1218(14)
Ni2 S5 2.1642(14)
Ni2 S8 2.1856(16)
Ni2 S7 2.1960(14)
S5 C22 1.752(5)
S6 C28 1.785(5)
S6 C27 1.788(5)
S7 C33 1.757(6)
S8 C34 1.777(6)
C22 C27 1.399(7)
C22 C23 1.405(7)
C23 C24 1.372(8)
C23 H23 0.9500
C24 C25 1.396(9)
C24 H24 0.9500
C25 C26 1.389(8)
C25 H25 0.9500
C26 C27 1.379(8)
C26 H26 0.9500
C28 C29 1.392(8)
C28 C33 1.400(7)
C29 C30 1.375(8)
C29 H29 0.9500
C30 C31 1.383(8)
C30 H30 0.9500
C31 C32 1.370(9)
C31 H31 0.9500
C32 C33 1.402(7)
C32 H32 0.9500
C34 C39 1.393(9)
C34 C35 1.417(7)
C35 C36 1.387(10)
C35 C40 1.496(10)
C36 C37 1.358(12)
C36 H36 0.9500
C37 C38 1.395(10)
C37 C41 1.528(10)
C38 C39 1.391(9)
C38 H38 0.9500
C39 C42 1.508(8)
C40 H40A 0.9800
C40 H40B 0.9800
C40 H40C 0.9800
C41 H41A 0.9800
C41 H41B 0.9800
C41 H41C 0.9800
C42 H42A 0.9800
C42 H42B 0.9800
C42 H42C 0.9800
N1 C55 1.509(6)
N1 C47 1.519(6)
N1 C43 1.527(6)
N1 C51 1.531(6)
C43 C44 1.510(7)
C43 H43A 0.9900
C43 H43B 0.9900
C44 C45 1.507(8)
C44 H44A 0.9900
C44 H44B 0.9900
C45 C46 1.508(9)
C45 H45A 0.9900
C45 H45B 0.9900
C46 H46A 0.9800
C46 H46B 0.9800
C46 H46C 0.9800
C47 C48 1.512(7)
C47 H47A 0.9900
C47 H47B 0.9900
C48 C49 1.521(8)
C48 H48A 0.9900
C48 H48B 0.9900
C49 C50 1.516(9)
C49 H49A 0.9900
C49 H49B 0.9900
C50 H50A 0.9800
C50 H50B 0.9800
C50 H50C 0.9800
C51 C52 1.510(7)
C51 H51A 0.9900
C51 H51B 0.9900
C52 C53 1.514(8)
C52 H52A 0.9900
C52 H52B 0.9900
C53 C54 1.515(9)
C53 H53A 0.9900
C53 H53B 0.9900
C54 H54A 0.9800
C54 H54B 0.9800
C54 H54C 0.9800
C55 C56 1.511(7)
C55 H55A 0.9900
C55 H55B 0.9900
C56 C57 1.531(8)
C56 H56A 0.9900
C56 H56B 0.9900
C57 C58 1.508(9)
C57 H57A 0.9900
C57 H57B 0.9900
C58 H58A 0.9800
C58 H58B 0.9800
C58 H58C 0.9800
N2 C63 1.509(6)
N2 C71 1.515(6)
N2 C59 1.522(6)
N2 C67 1.530(6)
C59 C60 1.510(7)
C59 H59A 0.9900
C59 H59B 0.9900
C60 C61 1.518(8)
C60 H60A 0.9900
C60 H60B 0.9900
C61 C62 1.502(9)
C61 H61A 0.9900
C61 H61B 0.9900
C62 H62A 0.9800
C62 H62B 0.9800
C62 H62C 0.9800
C63 C64 1.508(7)
C63 H63A 0.9900
C63 H63B 0.9900
C64 C65 1.546(8)
C64 H64A 0.9900
C64 H64B 0.9900
C65 C66 1.391(9)
C65 H65A 0.9900
C65 H65B 0.9900
C66 H66A 0.9800
C66 H66B 0.9800
C66 H66C 0.9800
C67 C68 1.495(7)
C67 H67A 0.9900
C67 H67B 0.9900
C68 C69 1.577(8)
C68 H68A 0.9900
C68 H68B 0.9900
C69 C70 1.453(9)
C69 H69A 0.9900
C69 H69B 0.9900
C70 H70A 0.9800
C70 H70B 0.9800
C70 H70C 0.9800
C71 C72 1.511(7)
C71 H71A 0.9900
C71 H71B 0.9900
C72 C73 1.517(8)
C72 H72A 0.9900
C72 H72B 0.9900
C73 C74 1.501(9)
C73 H73A 0.9900
C73 H73B 0.9900
C74 H74A 0.9800
C74 H74B 0.9800
C74 H74C 0.9800
